data_7133919
loop_
_publ_author_name
'Harsha, Priyasha'
'Das, Dinabandhu'

_publ_section_title
;
 Bidirectional strain release in a thermosalient organic salt crystal
 induced by anisotropic thermal expansion and phase transformation.
;
_journal_issue 95
_journal_name_full 'Chemical communications (Cambridge, England)'
_journal_page_first 14105
_journal_page_last 14108
_journal_paper_doi 10.1039/d4cc04764h
_journal_volume 60
_journal_year 2024
_chemical_formula_moiety 'C4 H O4, C3 H5 N2'
_chemical_formula_sum 'C7 H6 N2 O4'
_chemical_formula_weight 182.14
_space_group_crystal_system monoclinic
_space_group_IT_number 14
_space_group_name_Hall '-P 2ybc'
_space_group_name_H-M_alt 'P 1 21/c 1'
_atom_sites_solution_hydrogens mixed
_audit_creation_method SHELXL-2019/2
_audit_update_record
;
2024-09-13 deposited with the CCDC.	2024-11-01 downloaded from the CCDC.
;
_cell_angle_alpha 90
_cell_angle_beta 100.19(2)
_cell_angle_gamma 90
_cell_formula_units_Z 8
_cell_length_a 7.264(4)
_cell_length_b 21.365(11)
_cell_length_c 9.973(5)
_cell_measurement_reflns_used 1123
_cell_measurement_temperature 150(2)
_cell_measurement_theta_max 25.85
_cell_measurement_theta_min 3.43
_cell_volume 1523.3(14)
_computing_cell_refinement 'Bruker SAINT'
_computing_data_collection 'Bruker APEX3'
_computing_data_reduction 'Bruker SAINT'
_computing_molecular_graphics 'XSEED (Barbour 2017)'
_computing_structure_refinement 'SHELXL-2019/2 (Sheldrick, 2019)'
_computing_structure_solution 'SHELXT 2018/2 (Sheldrick, 2018)'
_diffrn_ambient_temperature 150(2)
_diffrn_measured_fraction_theta_full 0.881
_diffrn_measured_fraction_theta_max 0.855
_diffrn_measurement_device_type 'Bruker APEX-III CMOS detector'
_diffrn_measurement_method '\f and \w scans'
_diffrn_radiation_type MoK\a
_diffrn_radiation_wavelength 0.71073
_diffrn_reflns_av_R_equivalents 0.0887
_diffrn_reflns_av_unetI/netI 0.1318
_diffrn_reflns_Laue_measured_fraction_full 0.881
_diffrn_reflns_Laue_measured_fraction_max 0.855
_diffrn_reflns_limit_h_max 9
_diffrn_reflns_limit_h_min -9
_diffrn_reflns_limit_k_max 26
_diffrn_reflns_limit_k_min -26
_diffrn_reflns_limit_l_max 10
_diffrn_reflns_limit_l_min -12
_diffrn_reflns_number 5722
_diffrn_reflns_point_group_measured_fraction_full 0.881
_diffrn_reflns_point_group_measured_fraction_max 0.855
_diffrn_reflns_theta_full 25.000
_diffrn_reflns_theta_max 26.536
_diffrn_reflns_theta_min 1.906
_diffrn_source Microfocus
_exptl_absorpt_coefficient_mu 0.133
_exptl_absorpt_correction_T_max 0.7454
_exptl_absorpt_correction_T_min 0.5116
_exptl_absorpt_correction_type none
_exptl_absorpt_process_details SADABS
_exptl_crystal_colour colourless
_exptl_crystal_density_diffrn 1.588
_exptl_crystal_density_meas ?
_exptl_crystal_description block
_exptl_crystal_F_000 752
_exptl_crystal_size_max 0.228
_exptl_crystal_size_mid 0.198
_exptl_crystal_size_min 0.108
_refine_diff_density_max 1.470
_refine_diff_density_min -0.703
_refine_diff_density_rms 0.184
_refine_ls_extinction_method none
_refine_ls_goodness_of_fit_ref 1.385
_refine_ls_hydrogen_treatment mixed
_refine_ls_matrix_type full
_refine_ls_number_parameters 243
_refine_ls_number_reflns 2709
_refine_ls_number_restraints 1
_refine_ls_restrained_S_all 1.385
_refine_ls_R_factor_all 0.2746
_refine_ls_R_factor_gt 0.1629
_refine_ls_shift/su_max 2.614
_refine_ls_shift/su_mean 0.018
_refine_ls_structure_factor_coef Fsqd
_refine_ls_weighting_details 'w=1/[\s^2^(Fo^2^)+(0.2000P)^2^] where P=(Fo^2^+2Fc^2^)/3'
_refine_ls_weighting_scheme calc
_refine_ls_wR_factor_gt 0.4178
_refine_ls_wR_factor_ref 0.4805
_reflns_Friedel_coverage 0.000
_reflns_number_gt 1175
_reflns_number_total 2709
_reflns_threshold_expression 'I > 2\s(I)'
_cod_data_source_file d4cc04764h4.cif
_cod_data_source_block SQIM150K_LT
_cod_depositor_comments
;
The following automatic conversions were performed:

data item '_exptl_crystal_density_meas' value 'not measured' was
changed to '?' -- the value is perceived as not measured.

Automatic conversion script
Id: cif_fix_values 8170 2020-07-09 18:12:32Z antanas 

 Adding full bibliography for 7133913--7133921.cif.
;
_cod_original_cell_volume 1523.4(15)
_cod_original_sg_symbol_H-M 'P 21/c'
_cod_database_code 7133919
_shelx_shelxl_version_number 2019/2
_shelx_space_group_comment
;
The symmetry employed for this shelxl refinement is uniquely defined
by the following loop, which should always be used as a source of
symmetry information in preference to the above space-group names.
They are only intended as comments.
;

loop_
_space_group_symop_operation_xyz
'x, y, z'
'-x, y+1/2, -z+1/2'
'-x, -y, -z'
'x, -y-1/2, z-1/2'

loop_
_atom_site_label
_atom_site_type_symbol
_atom_site_fract_x
_atom_site_fract_y
_atom_site_fract_z
_atom_site_U_iso_or_equiv
_atom_site_adp_type
_atom_site_occupancy
_atom_site_site_symmetry_order
_atom_site_calc_flag
_atom_site_refinement_flags_posn
_atom_site_refinement_flags_adp
_atom_site_refinement_flags_occupancy
_atom_site_disorder_assembly
_atom_site_disorder_group
O6 O 0.3655(10) 0.7119(2) 0.5980(6) 0.036(2) Uani 1 1 d . . . . .
O5 O 0.6363(9) 0.7204(3) 0.8887(6) 0.033(2) Uani 1 1 d . . . . .
O7 O 0.3744(9) 0.5581(2) 0.6202(6) 0.033(2) Uani 1 1 d . . . . .
O2 O -0.1138(9) 0.6050(2) 0.1198(7) 0.036(2) Uani 1 1 d . . . . .
O1 O 0.1519(9) 0.5960(3) 0.4037(6) 0.037(2) Uani 1 1 d D . . . .
O8 O 0.6652(9) 0.5677(3) 0.9014(6) 0.040(2) Uani 1 1 d . . . . .
O4 O 0.1322(10) 0.4423(3) 0.3893(7) 0.047(2) Uani 1 1 d . . . . .
N4 N 0.0213(11) 0.2237(3) 0.2915(8) 0.032(2) Uani 1 1 d . . . . .
H4A H 0.039321 0.184184 0.315351 0.039 Uiso 1 1 calc R U . . .
N2 N 0.4617(11) 0.3388(3) 0.7093(7) 0.034(2) Uani 1 1 d . . . . .
H2A H 0.438173 0.300096 0.681132 0.040 Uiso 1 1 calc R U . . .
N3 N 0.0326(11) 0.3234(3) 0.2931(8) 0.040(3) Uani 1 1 d . . . . .
H3A H 0.061152 0.361944 0.320349 0.047 Uiso 1 1 calc R U . . .
N1 N 0.4657(11) 0.4385(3) 0.7168(8) 0.045(3) Uani 1 1 d . . . . .
H1A H 0.442983 0.478009 0.694502 0.054 Uiso 1 1 calc R U . . .
O3 O -0.1490(11) 0.4530(3) 0.1005(7) 0.066(3) Uani 1 1 d . . . . .
C11 C 0.4023(13) 0.3906(4) 0.6381(10) 0.030(3) Uani 1 1 d . . . . .
H11 H 0.329468 0.392344 0.549142 0.036 Uiso 1 1 calc R U . . .
C9 C 0.5679(12) 0.4197(3) 0.8335(9) 0.023(2) Uani 1 1 d . . . . .
H9 H 0.630555 0.446210 0.903383 0.027 Uiso 1 1 calc R U . . .
C2 C -0.0503(13) 0.5601(4) 0.1902(9) 0.027(3) Uani 1 1 d . . . . .
C5 C 0.5683(12) 0.6769(3) 0.8178(9) 0.022(2) Uani 1 1 d . . . . .
C1 C 0.0703(12) 0.5509(3) 0.3195(9) 0.024(3) Uani 1 1 d . . . . .
C8 C 0.5719(12) 0.6081(3) 0.8180(9) 0.021(2) Uani 1 1 d . . . . .
C4 C 0.0628(12) 0.4855(3) 0.3151(9) 0.022(2) Uani 1 1 d . . . . .
C6 C 0.4400(13) 0.6721(3) 0.6826(9) 0.027(3) Uani 1 1 d . . . . .
C7 C 0.4496(13) 0.6040(4) 0.6935(10) 0.031(3) Uani 1 1 d . . . . .
C10 C 0.5679(14) 0.3562(4) 0.8364(11) 0.038(3) Uani 1 1 d . . . . .
H10 H 0.625998 0.329548 0.907762 0.046 Uiso 1 1 calc R U . . .
C14 C -0.0737(14) 0.3073(4) 0.1749(10) 0.040(3) Uani 1 1 d . . . . .
H14 H -0.131144 0.335499 0.106425 0.048 Uiso 1 1 calc R U . . .
C3 C -0.0658(13) 0.4900(4) 0.1803(9) 0.029(3) Uani 1 1 d . . . . .
C12 C 0.0876(15) 0.2726(4) 0.3616(11) 0.041(3) Uani 1 1 d . . . . .
H12 H 0.164269 0.271501 0.449224 0.049 Uiso 1 1 calc R U . . .
C13 C -0.0857(14) 0.2469(5) 0.1693(11) 0.040(3) Uani 1 1 d . . . . .
H13 H -0.153333 0.222775 0.096969 0.048 Uiso 1 1 calc R U . . .
H1 H 0.605(9) 0.530(3) 0.884(7) -0.001(17) Uiso 1 1 d . . . . .
H2 H 0.16(3) 0.638(2) 0.378(15) 0.35(15) Uiso 1 1 d D . . . .

loop_
_atom_site_aniso_label
_atom_site_aniso_U_11
_atom_site_aniso_U_22
_atom_site_aniso_U_33
_atom_site_aniso_U_23
_atom_site_aniso_U_13
_atom_site_aniso_U_12
O6 0.064(5) 0.009(3) 0.026(5) 0.004(2) -0.021(4) 0.005(3)
O5 0.044(4) 0.027(4) 0.020(5) -0.013(3) -0.014(3) -0.004(3)
O7 0.054(4) 0.012(3) 0.022(4) 0.000(2) -0.021(3) 0.004(3)
O2 0.053(4) 0.011(3) 0.033(5) 0.004(3) -0.023(4) 0.001(3)
O1 0.057(5) 0.013(3) 0.029(5) -0.003(3) -0.022(4) -0.003(3)
O8 0.063(5) 0.003(3) 0.042(5) 0.000(3) -0.021(4) 0.006(3)
O4 0.066(5) 0.008(3) 0.055(6) 0.009(3) -0.020(4) 0.004(3)
N4 0.043(5) 0.031(4) 0.021(6) -0.004(3) 0.001(4) -0.007(4)
N2 0.059(6) 0.003(3) 0.032(5) 0.003(3) -0.011(4) 0.001(3)
N3 0.052(6) 0.023(4) 0.037(6) -0.013(4) -0.009(5) -0.014(4)
N1 0.062(6) 0.005(4) 0.057(7) 0.004(4) -0.020(5) 0.008(4)
O3 0.080(6) 0.050(5) 0.049(6) -0.010(4) -0.038(5) -0.014(4)
C11 0.044(6) 0.023(5) 0.020(6) 0.015(4) -0.003(5) 0.022(4)
C9 0.039(5) 0.004(4) 0.022(6) -0.006(3) -0.004(4) -0.011(4)
C2 0.042(6) 0.024(5) 0.008(6) -0.002(4) -0.013(5) 0.005(4)
C5 0.027(5) 0.011(4) 0.028(6) 0.010(4) 0.002(5) 0.013(4)
C1 0.034(5) 0.007(4) 0.025(6) 0.003(4) -0.011(5) 0.008(4)
C8 0.030(5) 0.016(4) 0.016(6) 0.005(4) -0.005(4) 0.010(4)
C4 0.035(5) 0.007(4) 0.021(6) 0.005(4) -0.005(5) 0.003(4)
C6 0.042(6) 0.003(4) 0.030(6) 0.000(4) -0.007(5) -0.003(4)
C7 0.035(5) 0.015(5) 0.038(7) 0.001(4) -0.006(5) 0.004(4)
C10 0.048(6) 0.027(5) 0.039(7) 0.030(5) 0.004(6) 0.020(5)
C14 0.055(7) 0.042(6) 0.013(6) -0.005(4) -0.023(5) -0.010(5)
C3 0.043(6) 0.021(4) 0.021(6) 0.004(4) -0.005(5) -0.007(4)
C12 0.056(7) 0.023(5) 0.036(8) 0.002(5) -0.014(6) -0.007(5)
C13 0.048(6) 0.035(5) 0.031(7) -0.002(5) -0.011(6) -0.003(5)

loop_
_atom_type_symbol
_atom_type_description
_atom_type_scat_dispersion_real
_atom_type_scat_dispersion_imag
_atom_type_scat_source
C C 0.0033 0.0016 'International Tables Vol C Tables 4.2.6.8 and 6.1.1.4'
H H 0.0000 0.0000 'International Tables Vol C Tables 4.2.6.8 and 6.1.1.4'
N N 0.0061 0.0033 'International Tables Vol C Tables 4.2.6.8 and 6.1.1.4'
O O 0.0106 0.0060 'International Tables Vol C Tables 4.2.6.8 and 6.1.1.4'

loop_
_geom_angle_atom_site_label_1
_geom_angle_atom_site_label_2
_geom_angle_atom_site_label_3
_geom_angle
_geom_angle_site_symmetry_1
_geom_angle_site_symmetry_3
_geom_angle_publ_flag
C12 N4 C13 106.0(8) . . ?
C11 N2 C10 109.3(7) . . ?
C12 N3 C14 108.8(8) . . ?
C11 N1 C9 111.5(7) . . ?
N1 C11 N2 106.2(8) . . ?
N1 C9 C10 108.7(8) . . ?
O2 C2 C1 136.6(7) . . ?
O2 C2 C3 136.3(7) . . ?
C1 C2 C3 87.1(6) . . ?
O5 C5 C8 139.2(8) . . ?
O5 C5 C6 134.1(7) . . ?
C8 C5 C6 86.6(6) . . ?
O1 C1 C4 138.2(7) . . ?
O1 C1 C2 126.4(6) . . ?
C4 C1 C2 95.4(7) . . ?
O1 C1 C3 174.2(6) . . ?
C4 C1 C3 47.6(5) . . ?
C2 C1 C3 47.8(4) . . ?
O8 C8 C7 134.7(7) . . ?
O8 C8 C5 132.1(8) . . ?
C7 C8 C5 93.1(6) . . ?
O8 C8 C6 176.6(9) . . ?
C7 C8 C6 45.7(4) . . ?
C5 C8 C6 47.3(4) . . ?
O4 C4 C1 135.9(8) . . ?
O4 C4 C3 135.3(7) . . ?
C1 C4 C3 88.8(6) . . ?
O6 C6 C7 137.4(8) . . ?
O6 C6 C5 133.3(7) . . ?
C7 C6 C5 89.2(6) . . ?
O6 C6 C8 177.6(9) . . ?
C7 C6 C8 43.2(5) . . ?
C5 C6 C8 46.0(4) . . ?
O7 C7 C8 133.8(7) . . ?
O7 C7 C6 135.1(8) . . ?
C8 C7 C6 91.1(7) . . ?
C9 C10 N2 104.3(7) . . ?
C13 C14 N3 108.6(9) . . ?
O3 C3 C4 135.2(8) . . ?
O3 C3 C2 136.0(8) . . ?
C4 C3 C2 88.7(6) . . ?
O3 C3 C1 178.1(10) . . ?
C4 C3 C1 43.6(4) . . ?
C2 C3 C1 45.1(4) . . ?
N4 C12 N3 109.7(9) . . ?
C14 C13 N4 106.9(9) . . ?

loop_
_geom_bond_atom_site_label_1
_geom_bond_atom_site_label_2
_geom_bond_distance
_geom_bond_site_symmetry_2
_geom_bond_publ_flag
O6 C6 1.251(9) . ?
O5 C5 1.219(9) . ?
O7 C7 1.287(9) . ?
O2 C2 1.228(9) . ?
O1 C1 1.344(9) . ?
O8 C8 1.302(8) . ?
O4 C4 1.233(8) . ?
N4 C12 1.301(10) . ?
N4 C13 1.414(12) . ?
N2 C11 1.344(9) . ?
N2 C10 1.412(12) . ?
N3 C12 1.308(11) . ?
N3 C14 1.335(10) . ?
N1 C11 1.323(10) . ?
N1 C9 1.328(10) . ?
O3 C3 1.206(9) . ?
C9 C10 1.356(10) . ?
C2 C1 1.439(11) . ?
C2 C3 1.505(11) . ?
C5 C8 1.469(10) . ?
C5 C6 1.501(12) . ?
C1 C4 1.400(9) . ?
C1 C3 2.028(12) . ?
C8 C7 1.396(12) . ?
C8 C6 2.038(11) . ?
C4 C3 1.498(12) . ?
C6 C7 1.459(10) . ?
C14 C13 1.294(13) . ?
